data_7711451
loop_
_publ_author_name
'Lan, Bi-Liu'
'Luo, Ai-Yi'
'Shao, Bing'
'Gao, Li-Na'
'Wei, Qin'
'Liang, Yu-Ning'
'Huang, Jin'
'Zhang, Zhong'

_publ_section_title
;
 Structural evolution from preorganized mononuclear triazamacrocyclic
 metalloligands to polynuclear metallocages and heterometallic 2D layers:
 modular architectures, assembly tracking and magnetic properties
;
_journal_name_full 'Dalton Transactions'
_journal_paper_doi 10.1039/D2DT02186B
_journal_year 2022
_chemical_formula_moiety 'C60 H132 N12 Ni9 O42, 6(Cl O4), 10(H2 O)'
_chemical_formula_sum 'C60 H152 Cl6 N12 Ni9 O76'
_chemical_formula_weight 2999.03
_space_group_IT_number 12
_space_group_name_Hall '-C 2y'
_space_group_name_H-M_alt 'C 1 2/m 1'
_symmetry_cell_setting monoclinic
_symmetry_space_group_name_Hall '-C 2y'
_symmetry_space_group_name_H-M 'C 1 2/m 1'
_atom_sites_solution_hydrogens geom
_atom_sites_solution_primary direct
_atom_sites_solution_secondary difmap
_audit_creation_method SHELXL-97
_audit_update_record
;
2022-07-03 deposited with the CCDC.	2022-09-23 downloaded from the CCDC.
;
_cell_angle_alpha 90.00
_cell_angle_beta 102.944(4)
_cell_angle_gamma 90.00
_cell_formula_units_Z 2
_cell_length_a 12.7937(5)
_cell_length_b 28.8770(11)
_cell_length_c 15.5362(6)
_cell_measurement_reflns_used 3832
_cell_measurement_temperature 294(2)
_cell_measurement_theta_max 28.39
_cell_measurement_theta_min 3.03
_cell_volume 5593.9(4)
_computing_cell_refinement SMART
_computing_data_collection 'SMART (Bruker, 2000)'
_computing_data_reduction 'SAINT (Bruker, 2000)'
_computing_structure_refinement SHELXTL
_computing_structure_solution 'SHELXTL (Bruker, 2000)'
_diffrn_ambient_temperature 294(2)
_diffrn_measured_fraction_theta_full 0.998
_diffrn_measured_fraction_theta_max 0.998
_diffrn_measurement_device_type 'Bruker Smart Apex CCD II'
_diffrn_measurement_method 'phi and omega scans'
_diffrn_radiation_monochromator graphite
_diffrn_radiation_source 'fine-focus sealed tube'
_diffrn_radiation_type MoK\a
_diffrn_radiation_wavelength 0.71073
_diffrn_reflns_av_R_equivalents 0.0285
_diffrn_reflns_av_sigmaI/netI 0.0475
_diffrn_reflns_limit_h_max 13
_diffrn_reflns_limit_h_min -15
_diffrn_reflns_limit_k_max 35
_diffrn_reflns_limit_k_min -20
_diffrn_reflns_limit_l_max 19
_diffrn_reflns_limit_l_min -19
_diffrn_reflns_number 11567
_diffrn_reflns_theta_full 26.00
_diffrn_reflns_theta_max 26.00
_diffrn_reflns_theta_min 3.04
_exptl_absorpt_coefficient_mu 1.741
_exptl_absorpt_correction_T_max 1.000
_exptl_absorpt_correction_T_min 0.796
_exptl_absorpt_correction_type multi-scan
_exptl_absorpt_process_details 'SADABS(Sheldrick, 1996)'
_exptl_crystal_colour purple
_exptl_crystal_density_diffrn 1.781
_exptl_crystal_density_method 'not measured'
_exptl_crystal_description block
_exptl_crystal_F_000 3116
_exptl_crystal_size_max 0.29
_exptl_crystal_size_mid 0.27
_exptl_crystal_size_min 0.24
_refine_diff_density_max 0.760
_refine_diff_density_min -0.652
_refine_diff_density_rms 0.091
_refine_ls_extinction_method none
_refine_ls_goodness_of_fit_ref 1.034
_refine_ls_hydrogen_treatment constr
_refine_ls_matrix_type full
_refine_ls_number_parameters 392
_refine_ls_number_reflns 5613
_refine_ls_number_restraints 20
_refine_ls_restrained_S_all 1.057
_refine_ls_R_factor_all 0.0632
_refine_ls_R_factor_gt 0.0476
_refine_ls_shift/su_max 0.000
_refine_ls_shift/su_mean 0.000
_refine_ls_structure_factor_coef Fsqd
_refine_ls_weighting_details 'calc w=1/[\s^2^(Fo^2^)+(0.0900P)^2^+2.0000P] where P=(Fo^2^+2Fc^2^)/3'
_refine_ls_weighting_scheme calc
_refine_ls_wR_factor_gt 0.1384
_refine_ls_wR_factor_ref 0.1499
_reflns_number_gt 4417
_reflns_number_total 5613
_reflns_threshold_expression >2sigma(I)
_cod_data_source_file d2dt02186b2.cif
_cod_data_source_block 4_Ni
_cod_depositor_comments
;
The following automatic conversions were performed:

data item '_symmetry_cell_setting' value 'Monoclinic' was changed to
'monoclinic' in accordance with the
/home/data/users/saulius/crontab/automatic-downloads/rss-feeds/RSC/lib/dictionaries/cif_core.dic
dictionary named 'cif_core.dic' version 2.4.2 last updated on
2011-04-26.

Automatic conversion script
Id: cif_fix_values 7556 2019-12-06 15:28:31Z antanas 
;
_cod_original_sg_symbol_Hall '-C 2y '
_cod_original_sg_symbol_H-M 'C2/m  '
_cod_database_code 7711451

loop_
_symmetry_equiv_pos_as_xyz
'x, y, z'
'-x, y, -z'
'x+1/2, y+1/2, z'
'-x+1/2, y+1/2, -z'
'-x, -y, -z'
'x, -y, z'
'-x+1/2, -y+1/2, -z'
'x+1/2, -y+1/2, z'

loop_
_atom_site_label
_atom_site_type_symbol
_atom_site_fract_x
_atom_site_fract_y
_atom_site_fract_z
_atom_site_U_iso_or_equiv
_atom_site_adp_type
_atom_site_occupancy
_atom_site_symmetry_multiplicity
_atom_site_calc_flag
_atom_site_refinement_flags
_atom_site_disorder_assembly
_atom_site_disorder_group
C1 C 0.6284(4) 0.18886(17) 0.8082(3) 0.0441(11) Uani 1 1 d . . .
H1A H 0.6124 0.2159 0.8400 0.053 Uiso 1 1 calc R . .
H1B H 0.5670 0.1683 0.7994 0.053 Uiso 1 1 calc R . .
C2 C 0.6466(4) 0.20373(16) 0.7189(3) 0.0428(11) Uani 1 1 d . . .
H2A H 0.5785 0.2121 0.6806 0.051 Uiso 1 1 calc R . .
H2B H 0.6926 0.2308 0.7264 0.051 Uiso 1 1 calc R . .
C3 C 0.7891(4) 0.18357(16) 0.6425(3) 0.0431(11) Uani 1 1 d . . .
H3A H 0.7666 0.2108 0.6064 0.052 Uiso 1 1 calc R . .
H3B H 0.8115 0.1602 0.6055 0.052 Uiso 1 1 calc R . .
C4 C 0.8835(4) 0.19617(17) 0.7178(3) 0.0449(11) Uani 1 1 d . . .
H4A H 0.9471 0.2006 0.6946 0.054 Uiso 1 1 calc R . .
H4B H 0.8683 0.2251 0.7443 0.054 Uiso 1 1 calc R . .
C5 C 0.9198(4) 0.17864(16) 0.8771(3) 0.0440(11) Uani 1 1 d . . .
H5A H 0.9729 0.2031 0.8845 0.053 Uiso 1 1 calc R . .
H5B H 0.9464 0.1547 0.9203 0.053 Uiso 1 1 calc R . .
C6 C 0.8152(4) 0.19797(16) 0.8934(3) 0.0448(11) Uani 1 1 d . . .
H6A H 0.8230 0.2036 0.9561 0.054 Uiso 1 1 calc R . .
H6B H 0.7996 0.2273 0.8628 0.054 Uiso 1 1 calc R . .
C7 C 0.6913(4) 0.14075(16) 0.9357(3) 0.0408(10) Uani 1 1 d . . .
H7A H 0.6350 0.1188 0.9113 0.049 Uiso 1 1 calc R . .
H7B H 0.6612 0.1634 0.9695 0.049 Uiso 1 1 calc R . .
C8 C 0.7799(4) 0.11516(16) 0.9977(3) 0.0406(10) Uani 1 1 d . . .
H8A H 0.7498 0.1015 1.0439 0.049 Uiso 1 1 calc R . .
H8B H 0.8328 0.1377 1.0257 0.049 Uiso 1 1 calc R . .
C9 C 0.8381(3) 0.07717(15) 0.9594(3) 0.0315(9) Uani 1 1 d . . .
C10 C 0.6196(3) 0.14266(15) 0.6041(3) 0.0350(9) Uani 1 1 d . . .
H10A H 0.6568 0.1186 0.5793 0.042 Uiso 1 1 calc R . .
H10B H 0.5943 0.1652 0.5579 0.042 Uiso 1 1 calc R . .
C11 C 0.5231(3) 0.12122(15) 0.6304(3) 0.0382(10) Uani 1 1 d . . .
H11A H 0.4740 0.1105 0.5771 0.046 Uiso 1 1 calc R . .
H11B H 0.4866 0.1454 0.6556 0.046 Uiso 1 1 calc R . .
C12 C 0.5444(3) 0.08103(15) 0.6956(3) 0.0332(9) Uani 1 1 d . . .
C13 C 0.9987(3) 0.13006(18) 0.7806(3) 0.0459(11) Uani 1 1 d . . .
H13A H 1.0066 0.1058 0.8247 0.055 Uiso 1 1 calc R . .
H13B H 1.0625 0.1492 0.7950 0.055 Uiso 1 1 calc R . .
C14 C 0.9936(3) 0.10783(19) 0.6917(3) 0.0473(12) Uani 1 1 d . . .
H14A H 0.9897 0.1324 0.6486 0.057 Uiso 1 1 calc R . .
H14B H 1.0607 0.0916 0.6946 0.057 Uiso 1 1 calc R . .
C15 C 0.9034(3) 0.07434(15) 0.6568(3) 0.0364(10) Uani 1 1 d . . .
Cl1 Cl 1.0000 0.22631(7) 0.5000 0.0603(5) Uani 1 2 d S . .
Cl2 Cl 0.68356(10) 0.16583(5) 0.19111(9) 0.0573(4) Uani 1 1 d . . .
N1 N 0.7235(3) 0.16494(12) 0.8617(2) 0.0348(8) Uani 1 1 d . . .
N2 N 0.6975(3) 0.16568(12) 0.6765(2) 0.0325(8) Uani 1 1 d . . .
N3 N 0.9045(3) 0.15907(12) 0.7873(2) 0.0365(8) Uani 1 1 d . . .
Ni1 Ni 0.76776(4) 0.118967(17) 0.77392(3) 0.02645(16) Uani 1 1 d . . .
Ni2 Ni 1.0000 0.0000 1.0000 0.0258(2) Uani 1 4 d S . .
Ni3 Ni 0.45894(6) 0.0000 0.78022(5) 0.0351(2) Uani 1 2 d S . .
Ni4 Ni 0.80927(6) 0.0000 0.52591(5) 0.0346(2) Uani 1 2 d S . .
O1 O 0.8315(2) 0.07462(9) 0.87716(18) 0.0329(6) Uani 1 1 d . . .
O2 O 0.8920(2) 0.05021(11) 1.01446(19) 0.0420(7) Uani 1 1 d . . .
O3 O 0.6321(2) 0.07888(10) 0.75204(18) 0.0340(6) Uani 1 1 d . . .
O4 O 0.4708(2) 0.05184(11) 0.6914(2) 0.0431(8) Uani 1 1 d . . .
O5 O 0.8216(2) 0.07363(10) 0.69043(19) 0.0355(7) Uani 1 1 d . . .
O6 O 0.9129(2) 0.04946(11) 0.5929(2) 0.0407(7) Uani 1 1 d . . .
O7 O 1.0492(3) 0.0000 1.1381(2) 0.0305(8) Uani 1 2 d S . .
H7C H 1.1050 0.0163 1.1572 0.046 Uiso 0.50 1 d PR . .
H7D H 1.0622 -0.0271 1.1593 0.046 Uiso 0.50 1 d PR . .
O8 O 0.6217(3) 0.0000 0.8386(3) 0.0345(9) Uani 1 2 d S . .
H8C H 0.6512 0.0240 0.8227 0.052 Uiso 0.50 1 d PR . .
H8D H 0.6506 -0.0238 0.8217 0.052 Uiso 0.50 1 d PR . .
O9 O 0.2970(3) 0.0000 0.7271(3) 0.0552(13) Uani 1 2 d S . .
H9C H 0.2718 -0.0250 0.7431 0.083 Uiso 0.50 1 d PR . .
H9D H 0.2725 0.0221 0.7530 0.083 Uiso 0.50 1 d PR . .
O10 O 0.4431(3) -0.05001(11) 0.8726(2) 0.0528(9) Uani 1 1 d . . .
H10C H 0.3774 -0.0576 0.8634 0.079 Uiso 1 1 d R . .
H10D H 0.4527 -0.0344 0.9202 0.079 Uiso 1 1 d R . .
O11 O 0.7096(3) 0.0000 0.6144(3) 0.0382(10) Uani 1 2 d S . .
H11C H 0.7362 0.0197 0.6540 0.057 Uiso 0.50 1 d PR . .
H11D H 0.7107 -0.0265 0.6382 0.057 Uiso 0.50 1 d PR . .
O12 O 0.7139(3) 0.05002(12) 0.4555(2) 0.0522(8) Uani 1 1 d . . .
H12C H 0.7127 0.0731 0.4891 0.078 Uiso 1 1 d R . .
H12D H 0.7428 0.0588 0.4140 0.078 Uiso 1 1 d R . .
O13 O 0.8992(3) 0.0000 0.4280(3) 0.0437(11) Uani 1 2 d S . .
H13C H 0.8711 -0.0160 0.3828 0.066 Uiso 0.50 1 d PR . .
H13D H 0.9584 -0.0128 0.4518 0.066 Uiso 0.50 1 d PR . .
O14 O 0.9318(4) 0.25329(18) 0.5370(4) 0.1025(17) Uani 1 1 d . . .
O15 O 0.9528(9) 0.1983(4) 0.4381(6) 0.267(6) Uani 1 1 d U . .
O16 O 0.6548(4) 0.18729(17) 0.2634(3) 0.0919(15) Uani 1 1 d . . .
O17 O 0.7613(4) 0.19141(14) 0.1599(4) 0.0893(15) Uani 1 1 d . . .
O18 O 0.5925(4) 0.1581(3) 0.1224(4) 0.160(3) Uani 1 1 d DU . .
O19 O 0.7278(5) 0.12087(15) 0.2156(4) 0.1053(19) Uani 1 1 d . . .
O20 O 0.7815(5) 0.1353(2) 0.4284(4) 0.1110(19) Uani 1 1 d . . .
H20C H 0.8368 0.1229 0.4163 0.166 Uiso 1 1 d R . .
H20D H 0.7596 0.1534 0.3850 0.166 Uiso 1 1 d R . .
O21 O 1.0000 0.2651(6) 0.0000 0.301(19) Uani 0.50 2 d SPU . .
H21C H 0.9593 0.2422 0.0025 0.451 Uiso 0.25 1 d PR . .
H21D H 1.0048 0.2781 0.0499 0.451 Uiso 0.25 1 d PR . .
O22 O 0.6629(4) 0.0000 0.0192(3) 0.0593(14) Uani 1 2 d S . .
H22C H 0.7304 0.0000 0.0242 0.089 Uiso 1 2 d SRD . .
H22D H 0.6387 0.0100 -0.0329 0.089 Uiso 0.50 1 d PR . .
O23 O 0.1425(6) 0.0214(3) 0.8124(5) 0.094(3) Uani 0.50 1 d P . .
H23C H 0.1757 0.0000 0.8454 0.141 Uiso 1 2 d SR . .
H23D H 0.1903 0.0402 0.8038 0.141 Uiso 0.50 1 d PR . .
O24 O 0.5000 0.0233(5) 0.5000 0.105(5) Uani 0.50 2 d SP . .
H24C H 0.4782 0.0127 0.4480 0.158 Uiso 0.25 1 d PR . .
H24D H 0.5019 0.0000 0.5332 0.158 Uiso 0.50 2 d SPR . .

loop_
_atom_site_aniso_label
_atom_site_aniso_U_11
_atom_site_aniso_U_22
_atom_site_aniso_U_33
_atom_site_aniso_U_23
_atom_site_aniso_U_13
_atom_site_aniso_U_12
C1 0.050(3) 0.040(3) 0.041(3) -0.001(2) 0.008(2) 0.016(2)
C2 0.051(3) 0.032(2) 0.040(3) 0.008(2) 0.000(2) 0.011(2)
C3 0.049(3) 0.041(3) 0.039(2) 0.008(2) 0.009(2) -0.007(2)
C4 0.050(3) 0.041(3) 0.044(3) 0.002(2) 0.010(2) -0.015(2)
C5 0.044(3) 0.039(2) 0.043(3) -0.006(2) -0.001(2) -0.005(2)
C6 0.061(3) 0.030(2) 0.038(2) -0.006(2) 0.000(2) 0.002(2)
C7 0.044(2) 0.046(3) 0.032(2) 0.000(2) 0.0089(19) 0.018(2)
C8 0.047(2) 0.048(3) 0.026(2) 0.0023(19) 0.0066(19) 0.014(2)
C9 0.029(2) 0.034(2) 0.029(2) -0.0001(18) 0.0031(16) -0.0007(17)
C10 0.039(2) 0.036(2) 0.026(2) 0.0081(18) -0.0013(17) -0.0004(19)
C11 0.033(2) 0.044(3) 0.034(2) 0.007(2) -0.0005(18) 0.0022(19)
C12 0.031(2) 0.041(2) 0.028(2) 0.0033(18) 0.0081(17) 0.0005(19)
C13 0.029(2) 0.058(3) 0.049(3) -0.007(2) 0.004(2) -0.010(2)
C14 0.029(2) 0.064(3) 0.048(3) -0.008(2) 0.008(2) -0.007(2)
C15 0.032(2) 0.039(2) 0.037(2) 0.0048(19) 0.0047(18) 0.0056(19)
Cl1 0.0927(14) 0.0496(11) 0.0430(10) 0.000 0.0245(10) 0.000
Cl2 0.0505(7) 0.0609(8) 0.0632(8) -0.0133(7) 0.0181(6) -0.0052(6)
N1 0.0394(19) 0.0319(19) 0.0300(18) -0.0022(15) 0.0011(15) 0.0070(16)
N2 0.0362(18) 0.0308(18) 0.0280(18) 0.0005(15) 0.0019(14) -0.0017(15)
N3 0.0364(18) 0.035(2) 0.0341(19) -0.0015(16) -0.0003(15) -0.0066(16)
Ni1 0.0263(3) 0.0262(3) 0.0249(3) 0.0009(2) 0.0016(2) 0.0015(2)
Ni2 0.0261(5) 0.0276(5) 0.0209(5) 0.000 -0.0005(4) 0.000
Ni3 0.0328(4) 0.0392(4) 0.0331(4) 0.000 0.0071(3) 0.000
Ni4 0.0291(4) 0.0418(5) 0.0322(4) 0.000 0.0055(3) 0.000
O1 0.0364(15) 0.0319(15) 0.0284(15) 0.0004(12) 0.0030(12) 0.0088(12)
O2 0.0487(18) 0.0455(18) 0.0290(16) 0.0062(14) 0.0026(13) 0.0190(15)
O3 0.0289(14) 0.0355(16) 0.0333(15) 0.0089(13) -0.0021(12) -0.0021(12)
O4 0.0300(15) 0.055(2) 0.0412(18) 0.0105(15) 0.0011(13) -0.0057(14)
O5 0.0326(15) 0.0383(16) 0.0367(16) -0.0051(13) 0.0098(12) -0.0024(13)
O6 0.0357(16) 0.0510(19) 0.0373(17) -0.0110(14) 0.0124(13) -0.0027(14)
O7 0.0284(19) 0.032(2) 0.027(2) 0.000 -0.0027(16) 0.000
O8 0.035(2) 0.031(2) 0.036(2) 0.000 0.0050(18) 0.000
O9 0.038(2) 0.081(4) 0.048(3) 0.000 0.012(2) 0.000
O10 0.061(2) 0.047(2) 0.054(2) 0.0004(16) 0.0200(17) -0.0122(17)
O11 0.035(2) 0.043(2) 0.037(2) 0.000 0.0087(18) 0.000
O12 0.0451(18) 0.055(2) 0.051(2) 0.0029(17) -0.0009(15) 0.0046(16)
O13 0.035(2) 0.058(3) 0.038(2) 0.000 0.0075(19) 0.000
O14 0.101(4) 0.098(4) 0.125(5) 0.005(3) 0.062(4) 0.011(3)
O15 0.348(12) 0.277(10) 0.239(9) -0.192(8) 0.198(10) -0.246(10)
O16 0.106(4) 0.092(3) 0.084(3) -0.032(3) 0.034(3) 0.001(3)
O17 0.089(3) 0.051(3) 0.142(5) 0.004(3) 0.054(3) -0.004(2)
O18 0.057(3) 0.324(10) 0.092(4) -0.059(5) 0.005(3) 0.002(5)
O19 0.147(5) 0.047(3) 0.137(5) 0.011(3) 0.062(4) 0.006(3)
O20 0.131(4) 0.100(4) 0.099(4) 0.032(3) 0.020(4) -0.030(3)
O21 0.23(2) 0.36(3) 0.31(3) 0.000 0.06(2) 0.000
O22 0.056(3) 0.084(4) 0.039(3) 0.000 0.013(2) 0.000
O23 0.074(5) 0.119(9) 0.101(7) -0.032(5) 0.045(5) -0.014(5)
O24 0.118(11) 0.091(10) 0.076(9) 0.000 -0.041(8) 0.000

loop_
_atom_type_symbol
_atom_type_description
_atom_type_scat_dispersion_real
_atom_type_scat_dispersion_imag
_atom_type_scat_source
C C 0.0033 0.0016 'International Tables Vol C Tables 4.2.6.8 and 6.1.1.4'
H H 0.0000 0.0000 'International Tables Vol C Tables 4.2.6.8 and 6.1.1.4'
N N 0.0061 0.0033 'International Tables Vol C Tables 4.2.6.8 and 6.1.1.4'
O O 0.0106 0.0060 'International Tables Vol C Tables 4.2.6.8 and 6.1.1.4'
Cl Cl 0.1484 0.1585 'International Tables Vol C Tables 4.2.6.8 and 6.1.1.4'
Ni Ni 0.3393 1.1124 'International Tables Vol C Tables 4.2.6.8 and 6.1.1.4'

loop_
_geom_angle_atom_site_label_1
_geom_angle_atom_site_label_2
_geom_angle_atom_site_label_3
_geom_angle
_geom_angle_site_symmetry_1
_geom_angle_site_symmetry_3
_geom_angle_publ_flag
N1 C1 C2 111.7(4) . . ?
N1 C1 H1A 109.3 . . ?
C2 C1 H1A 109.3 . . ?
N1 C1 H1B 109.3 . . ?
C2 C1 H1B 109.3 . . ?
H1A C1 H1B 107.9 . . ?
N2 C2 C1 111.3(3) . . ?
N2 C2 H2A 109.4 . . ?
C1 C2 H2A 109.4 . . ?
N2 C2 H2B 109.4 . . ?
C1 C2 H2B 109.4 . . ?
H2A C2 H2B 108.0 . . ?
N2 C3 C4 111.3(4) . . ?
N2 C3 H3A 109.4 . . ?
C4 C3 H3A 109.4 . . ?
N2 C3 H3B 109.4 . . ?
C4 C3 H3B 109.4 . . ?
H3A C3 H3B 108.0 . . ?
N3 C4 C3 111.4(3) . . ?
N3 C4 H4A 109.4 . . ?
C3 C4 H4A 109.4 . . ?
N3 C4 H4B 109.4 . . ?
C3 C4 H4B 109.4 . . ?
H4A C4 H4B 108.0 . . ?
N3 C5 C6 111.3(4) . . ?
N3 C5 H5A 109.4 . . ?
C6 C5 H5A 109.4 . . ?
N3 C5 H5B 109.4 . . ?
C6 C5 H5B 109.4 . . ?
H5A C5 H5B 108.0 . . ?
N1 C6 C5 111.2(3) . . ?
N1 C6 H6A 109.4 . . ?
C5 C6 H6A 109.4 . . ?
N1 C6 H6B 109.4 . . ?
C5 C6 H6B 109.4 . . ?
H6A C6 H6B 108.0 . . ?
N1 C7 C8 115.3(4) . . ?
N1 C7 H7A 108.4 . . ?
C8 C7 H7A 108.4 . . ?
N1 C7 H7B 108.4 . . ?
C8 C7 H7B 108.4 . . ?
H7A C7 H7B 107.5 . . ?
C7 C8 C9 117.9(4) . . ?
C7 C8 H8A 107.8 . . ?
C9 C8 H8A 107.8 . . ?
C7 C8 H8B 107.8 . . ?
C9 C8 H8B 107.8 . . ?
H8A C8 H8B 107.2 . . ?
O2 C9 O1 124.1(4) . . ?
O2 C9 C8 115.2(4) . . ?
O1 C9 C8 120.7(4) . . ?
N2 C10 C11 115.3(3) . . ?
N2 C10 H10A 108.4 . . ?
C11 C10 H10A 108.4 . . ?
N2 C10 H10B 108.4 . . ?
C11 C10 H10B 108.4 . . ?
H10A C10 H10B 107.5 . . ?
C10 C11 C12 117.0(3) . . ?
C10 C11 H11A 108.0 . . ?
C12 C11 H11A 108.0 . . ?
C10 C11 H11B 108.0 . . ?
C12 C11 H11B 108.0 . . ?
H11A C11 H11B 107.3 . . ?
O4 C12 O3 122.9(4) . . ?
O4 C12 C11 117.2(4) . . ?
O3 C12 C11 119.9(4) . . ?
N3 C13 C14 115.6(4) . . ?
N3 C13 H13A 108.4 . . ?
C14 C13 H13A 108.4 . . ?
N3 C13 H13B 108.4 . . ?
C14 C13 H13B 108.4 . . ?
H13A C13 H13B 107.4 . . ?
C15 C14 C13 118.3(4) . . ?
C15 C14 H14A 107.7 . . ?
C13 C14 H14A 107.7 . . ?
C15 C14 H14B 107.7 . . ?
C13 C14 H14B 107.7 . . ?
H14A C14 H14B 107.1 . . ?
O6 C15 O5 123.5(4) . . ?
O6 C15 C14 116.8(4) . . ?
O5 C15 C14 119.7(4) . . ?
O15 Cl1 O15 102.9(12) . 2_756 ?
O15 Cl1 O14 105.9(4) . 2_756 ?
O15 Cl1 O14 115.2(6) 2_756 2_756 ?
O15 Cl1 O14 115.2(6) . . ?
O15 Cl1 O14 105.9(4) 2_756 . ?
O14 Cl1 O14 111.6(4) 2_756 . ?
O16 Cl2 O17 112.1(3) . . ?
O16 Cl2 O18 110.8(3) . . ?
O17 Cl2 O18 110.5(4) . . ?
O16 Cl2 O19 110.3(3) . . ?
O17 Cl2 O19 107.4(3) . . ?
O18 Cl2 O19 105.6(5) . . ?
C7 N1 C1 108.6(3) . . ?
C7 N1 C6 112.1(4) . . ?
C1 N1 C6 111.7(4) . . ?
C7 N1 Ni1 111.9(3) . . ?
C1 N1 Ni1 103.9(3) . . ?
C6 N1 Ni1 108.3(3) . . ?
C3 N2 C10 109.6(3) . . ?
C3 N2 C2 110.9(3) . . ?
C10 N2 C2 112.1(3) . . ?
C3 N2 Ni1 103.8(3) . . ?
C10 N2 Ni1 111.7(2) . . ?
C2 N2 Ni1 108.4(2) . . ?
C5 N3 C13 110.0(3) . . ?
C5 N3 C4 111.7(4) . . ?
C13 N3 C4 111.7(4) . . ?
C5 N3 Ni1 103.8(3) . . ?
C13 N3 Ni1 110.9(3) . . ?
C4 N3 Ni1 108.4(3) . . ?
O3 Ni1 O5 85.82(11) . . ?
O3 Ni1 N3 176.24(13) . . ?
O5 Ni1 N3 91.37(13) . . ?
O3 Ni1 N1 97.18(13) . . ?
O5 Ni1 N1 176.48(13) . . ?
N3 Ni1 N1 85.70(14) . . ?
O3 Ni1 O1 87.19(11) . . ?
O5 Ni1 O1 88.03(11) . . ?
N3 Ni1 O1 95.23(13) . . ?
N1 Ni1 O1 90.28(12) . . ?
O3 Ni1 N2 91.94(12) . . ?
O5 Ni1 N2 96.03(12) . . ?
N3 Ni1 N2 85.85(13) . . ?
N1 Ni1 N2 85.73(13) . . ?
O1 Ni1 N2 175.77(12) . . ?
O2 Ni2 O2 89.98(18) 2_757 . ?
O2 Ni2 O2 180.00(12) 2_757 6 ?
O2 Ni2 O2 90.02(18) . 6 ?
O2 Ni2 O2 90.02(18) 2_757 5_757 ?
O2 Ni2 O2 180.00(16) . 5_757 ?
O2 Ni2 O2 89.98(18) 6 5_757 ?
O2 Ni2 O7 86.74(11) 2_757 5_757 ?
O2 Ni2 O7 93.26(11) . 5_757 ?
O2 Ni2 O7 93.26(11) 6 5_757 ?
O2 Ni2 O7 86.74(11) 5_757 5_757 ?
O2 Ni2 O7 93.26(11) 2_757 . ?
O2 Ni2 O7 86.74(11) . . ?
O2 Ni2 O7 86.74(11) 6 . ?
O2 Ni2 O7 93.26(11) 5_757 . ?
O7 Ni2 O7 180.000(1) 5_757 . ?
O9 Ni3 O4 87.11(12) . . ?
O9 Ni3 O4 87.11(12) . 6 ?
O4 Ni3 O4 92.99(19) . 6 ?
O9 Ni3 O8 177.91(17) . . ?
O4 Ni3 O8 94.32(11) . . ?
O4 Ni3 O8 94.32(11) 6 . ?
O9 Ni3 O10 91.83(14) . 6 ?
O4 Ni3 O10 89.48(13) . 6 ?
O4 Ni3 O10 177.27(13) 6 6 ?
O8 Ni3 O10 86.67(13) . 6 ?
O9 Ni3 O10 91.83(14) . . ?
O4 Ni3 O10 177.27(14) . . ?
O4 Ni3 O10 89.48(13) 6 . ?
O8 Ni3 O10 86.67(13) . . ?
O10 Ni3 O10 88.04(19) 6 . ?
O12 Ni4 O12 89.97(19) . 6 ?
O12 Ni4 O6 91.14(13) . . ?
O12 Ni4 O6 176.44(13) 6 . ?
O12 Ni4 O6 176.44(13) . 6 ?
O12 Ni4 O6 91.14(13) 6 6 ?
O6 Ni4 O6 87.56(18) . 6 ?
O12 Ni4 O11 88.45(13) . . ?
O12 Ni4 O11 88.45(13) 6 . ?
O6 Ni4 O11 94.96(11) . . ?
O6 Ni4 O11 94.96(11) 6 . ?
O12 Ni4 O13 88.30(13) . . ?
O12 Ni4 O13 88.30(13) 6 . ?
O6 Ni4 O13 88.35(12) . . ?
O6 Ni4 O13 88.35(12) 6 . ?
O11 Ni4 O13 175.41(16) . . ?
C9 O1 Ni1 132.3(3) . . ?
C9 O2 Ni2 130.5(3) . . ?
C12 O3 Ni1 132.5(3) . . ?
C12 O4 Ni3 128.3(3) . . ?
C15 O5 Ni1 132.0(3) . . ?
C15 O6 Ni4 129.1(3) . . ?
Ni2 O7 H7C 113.2 . . ?
Ni2 O7 H7D 112.7 . . ?
H7C O7 H7D 107.2 . . ?
Ni3 O8 H8C 109.8 . . ?
Ni3 O8 H8D 109.2 . . ?
H8C O8 H8D 108.5 . . ?
Ni3 O9 H9C 107.3 . . ?
Ni3 O9 H9D 104.8 . . ?
H9C O9 H9D 107.0 . . ?
Ni3 O10 H10C 108.0 . . ?
Ni3 O10 H10D 102.4 . . ?
H10C O10 H10D 103.2 . . ?
Ni4 O11 H11C 105.9 . . ?
Ni4 O11 H11D 109.6 . . ?
H11C O11 H11D 108.8 . . ?
Ni4 O12 H12C 108.5 . . ?
Ni4 O12 H12D 107.9 . . ?
H12C O12 H12D 107.6 . . ?
Ni4 O13 H13C 113.5 . . ?
Ni4 O13 H13D 105.3 . . ?
H13C O13 H13D 107.0 . . ?
H20C O20 H20D 103.0 . . ?
H21C O21 H21D 102.9 . . ?
H22C O22 H22D 103.4 . . ?
H23C O23 H23D 106.1 . . ?
H24C O24 H24D 104.6 . . ?

loop_
_geom_bond_atom_site_label_1
_geom_bond_atom_site_label_2
_geom_bond_distance
_geom_bond_site_symmetry_2
_geom_bond_publ_flag
C1 N1 1.482(6) . ?
C1 C2 1.518(6) . ?
C1 H1A 0.9700 . ?
C1 H1B 0.9700 . ?
C2 N2 1.502(5) . ?
C2 H2A 0.9700 . ?
C2 H2B 0.9700 . ?
C3 N2 1.482(5) . ?
C3 C4 1.526(6) . ?
C3 H3A 0.9700 . ?
C3 H3B 0.9700 . ?
C4 N3 1.501(6) . ?
C4 H4A 0.9700 . ?
C4 H4B 0.9700 . ?
C5 N3 1.478(6) . ?
C5 C6 1.522(7) . ?
C5 H5A 0.9700 . ?
C5 H5B 0.9700 . ?
C6 N1 1.507(6) . ?
C6 H6A 0.9700 . ?
C6 H6B 0.9700 . ?
C7 N1 1.481(6) . ?
C7 C8 1.506(6) . ?
C7 H7A 0.9700 . ?
C7 H7B 0.9700 . ?
C8 C9 1.521(6) . ?
C8 H8A 0.9700 . ?
C8 H8B 0.9700 . ?
C9 O2 1.245(5) . ?
C9 O1 1.263(5) . ?
C10 N2 1.484(5) . ?
C10 C11 1.517(6) . ?
C10 H10A 0.9700 . ?
C10 H10B 0.9700 . ?
C11 C12 1.524(6) . ?
C11 H11A 0.9700 . ?
C11 H11B 0.9700 . ?
C12 O4 1.255(5) . ?
C12 O3 1.262(5) . ?
C13 N3 1.490(6) . ?
C13 C14 1.512(7) . ?
C13 H13A 0.9700 . ?
C13 H13B 0.9700 . ?
C14 C15 1.510(6) . ?
C14 H14A 0.9700 . ?
C14 H14B 0.9700 . ?
C15 O6 1.253(5) . ?
C15 O5 1.270(5) . ?
Cl1 O15 1.298(7) . ?
Cl1 O15 1.298(7) 2_756 ?
Cl1 O14 1.387(5) 2_756 ?
Cl1 O14 1.387(5) . ?
Cl2 O16 1.402(4) . ?
Cl2 O17 1.409(4) . ?
Cl2 O18 1.410(5) . ?
Cl2 O19 1.434(5) . ?
N1 Ni1 2.070(3) . ?
N2 Ni1 2.075(3) . ?
N3 Ni1 2.070(3) . ?
Ni1 O3 2.050(3) . ?
Ni1 O5 2.067(3) . ?
Ni1 O1 2.072(3) . ?
Ni2 O2 2.050(3) 2_757 ?
Ni2 O2 2.050(3) . ?
Ni2 O2 2.050(3) 6 ?
Ni2 O2 2.050(3) 5_757 ?
Ni2 O7 2.096(4) 5_757 ?
Ni2 O7 2.096(4) . ?
Ni3 O9 2.051(5) . ?
Ni3 O4 2.064(3) . ?
Ni3 O4 2.064(3) 6 ?
Ni3 O8 2.077(4) . ?
Ni3 O10 2.078(3) 6 ?
Ni3 O10 2.078(3) . ?
Ni4 O12 2.043(3) . ?
Ni4 O12 2.043(3) 6 ?
Ni4 O6 2.064(3) . ?
Ni4 O6 2.064(3) 6 ?
Ni4 O11 2.074(4) . ?
Ni4 O13 2.103(4) . ?
O7 H7C 0.8502 . ?
O7 H7D 0.8501 . ?
O8 H8C 0.8500 . ?
O8 H8D 0.8500 . ?
O9 H9C 0.8498 . ?
O9 H9D 0.8501 . ?
O10 H10C 0.8497 . ?
O10 H10D 0.8502 . ?
O11 H11C 0.8501 . ?
O11 H11D 0.8498 . ?
O12 H12C 0.8502 . ?
O12 H12D 0.8501 . ?
O13 H13C 0.8500 . ?
O13 H13D 0.8498 . ?
O20 H20C 0.8501 . ?
O20 H20D 0.8498 . ?
O21 H21C 0.8497 . ?
O21 H21D 0.8501 . ?
O22 H22C 0.8496 . ?
O22 H22D 0.8501 . ?
O23 O23 1.238(19) 6 ?
O23 H23C 0.8530 . ?
O23 H23D 0.8497 . ?
O24 O24 1.35(3) 5_656 ?
O24 H24C 0.8502 . ?
O24 H24D 0.8454 . ?

loop_
_geom_torsion_atom_site_label_1
_geom_torsion_atom_site_label_2
_geom_torsion_atom_site_label_3
_geom_torsion_atom_site_label_4
_geom_torsion
_geom_torsion_site_symmetry_1
_geom_torsion_site_symmetry_2
_geom_torsion_site_symmetry_3
_geom_torsion_site_symmetry_4
_geom_torsion_publ_flag
N1 C1 C2 N2 45.0(5) . . . . ?
N2 C3 C4 N3 45.5(5) . . . . ?
N3 C5 C6 N1 45.3(5) . . . . ?
N1 C7 C8 C9 -59.1(6) . . . . ?
C7 C8 C9 O2 -164.0(4) . . . . ?
C7 C8 C9 O1 16.9(6) . . . . ?
N2 C10 C11 C12 -64.5(5) . . . . ?
C10 C11 C12 O4 -152.0(4) . . . . ?
C10 C11 C12 O3 29.8(6) . . . . ?
N3 C13 C14 C15 -61.1(6) . . . . ?
C13 C14 C15 O6 -165.8(4) . . . . ?
C13 C14 C15 O5 16.6(7) . . . . ?
C8 C7 N1 C1 -179.0(4) . . . . ?
C8 C7 N1 C6 -55.1(5) . . . . ?
C8 C7 N1 Ni1 66.8(4) . . . . ?
C2 C1 N1 C7 -165.1(4) . . . . ?
C2 C1 N1 C6 70.8(5) . . . . ?
C2 C1 N1 Ni1 -45.7(4) . . . . ?
C5 C6 N1 C7 105.3(4) . . . . ?
C5 C6 N1 C1 -132.5(4) . . . . ?
C5 C6 N1 Ni1 -18.7(4) . . . . ?
C4 C3 N2 C10 -165.3(4) . . . . ?
C4 C3 N2 C2 70.3(4) . . . . ?
C4 C3 N2 Ni1 -45.9(4) . . . . ?
C11 C10 N2 C3 178.1(4) . . . . ?
C11 C10 N2 C2 -58.3(5) . . . . ?
C11 C10 N2 Ni1 63.6(4) . . . . ?
C1 C2 N2 C3 -132.7(4) . . . . ?
C1 C2 N2 C10 104.4(4) . . . . ?
C1 C2 N2 Ni1 -19.3(4) . . . . ?
C6 C5 N3 C13 -165.6(4) . . . . ?
C6 C5 N3 C4 69.8(5) . . . . ?
C6 C5 N3 Ni1 -46.8(4) . . . . ?
C14 C13 N3 C5 -180.0(4) . . . . ?
C14 C13 N3 C4 -55.3(5) . . . . ?
C14 C13 N3 Ni1 65.7(5) . . . . ?
C3 C4 N3 C5 -133.5(4) . . . . ?
C3 C4 N3 C13 102.8(4) . . . . ?
C3 C4 N3 Ni1 -19.7(5) . . . . ?
C5 N3 Ni1 O5 -149.6(3) . . . . ?
C13 N3 Ni1 O5 -31.4(3) . . . . ?
C4 N3 Ni1 O5 91.5(3) . . . . ?
C5 N3 Ni1 N1 28.4(3) . . . . ?
C13 N3 Ni1 N1 146.6(3) . . . . ?
C4 N3 Ni1 N1 -90.5(3) . . . . ?
C5 N3 Ni1 O1 -61.4(3) . . . . ?
C13 N3 Ni1 O1 56.7(3) . . . . ?
C4 N3 Ni1 O1 179.7(3) . . . . ?
C5 N3 Ni1 N2 114.5(3) . . . . ?
C13 N3 Ni1 N2 -127.4(3) . . . . ?
C4 N3 Ni1 N2 -4.4(3) . . . . ?
C7 N1 Ni1 O3 52.8(3) . . . . ?
C1 N1 Ni1 O3 -64.3(3) . . . . ?
C6 N1 Ni1 O3 176.8(3) . . . . ?
C7 N1 Ni1 N3 -129.7(3) . . . . ?
C1 N1 Ni1 N3 113.3(3) . . . . ?
C6 N1 Ni1 N3 -5.6(3) . . . . ?
C7 N1 Ni1 O1 -34.4(3) . . . . ?
C1 N1 Ni1 O1 -151.5(3) . . . . ?
C6 N1 Ni1 O1 89.6(3) . . . . ?
C7 N1 Ni1 N2 144.2(3) . . . . ?
C1 N1 Ni1 N2 27.2(3) . . . . ?
C6 N1 Ni1 N2 -91.7(3) . . . . ?
C3 N2 Ni1 O3 -149.6(3) . . . . ?
C10 N2 Ni1 O3 -31.6(3) . . . . ?
C2 N2 Ni1 O3 92.5(3) . . . . ?
C3 N2 Ni1 O5 -63.6(3) . . . . ?
C10 N2 Ni1 O5 54.4(3) . . . . ?
C2 N2 Ni1 O5 178.5(3) . . . . ?
C3 N2 Ni1 N3 27.4(3) . . . . ?
C10 N2 Ni1 N3 145.4(3) . . . . ?
C2 N2 Ni1 N3 -90.6(3) . . . . ?
C3 N2 Ni1 N1 113.4(3) . . . . ?
C10 N2 Ni1 N1 -128.6(3) . . . . ?
C2 N2 Ni1 N1 -4.6(3) . . . . ?
O2 C9 O1 Ni1 -169.9(3) . . . . ?
C8 C9 O1 Ni1 9.2(6) . . . . ?
O3 Ni1 O1 C9 -97.5(4) . . . . ?
O5 Ni1 O1 C9 176.6(4) . . . . ?
N3 Ni1 O1 C9 85.4(4) . . . . ?
N1 Ni1 O1 C9 -0.3(4) . . . . ?
O1 C9 O2 Ni2 8.8(6) . . . . ?
C8 C9 O2 Ni2 -170.3(3) . . . . ?
O2 Ni2 O2 C9 72.0(4) 2_757 . . . ?
O2 Ni2 O2 C9 -108.0(4) 6 . . . ?
O7 Ni2 O2 C9 -14.7(4) 5_757 . . . ?
O7 Ni2 O2 C9 165.3(4) . . . . ?
O4 C12 O3 Ni1 177.9(3) . . . . ?
C11 C12 O3 Ni1 -4.0(6) . . . . ?
O5 Ni1 O3 C12 -91.1(4) . . . . ?
N1 Ni1 O3 C12 90.8(4) . . . . ?
O1 Ni1 O3 C12 -179.3(4) . . . . ?
N2 Ni1 O3 C12 4.8(4) . . . . ?
O3 C12 O4 Ni3 9.6(6) . . . . ?
C11 C12 O4 Ni3 -168.5(3) . . . . ?
O9 Ni3 O4 C12 158.7(4) . . . . ?
O4 Ni3 O4 C12 -114.3(3) 6 . . . ?
O8 Ni3 O4 C12 -19.7(4) . . . . ?
O10 Ni3 O4 C12 66.9(4) 6 . . . ?
O6 C15 O5 Ni1 -164.1(3) . . . . ?
C14 C15 O5 Ni1 13.4(6) . . . . ?
O3 Ni1 O5 C15 172.3(4) . . . . ?
N3 Ni1 O5 C15 -5.2(4) . . . . ?
O1 Ni1 O5 C15 -100.4(4) . . . . ?
N2 Ni1 O5 C15 80.8(4) . . . . ?
O5 C15 O6 Ni4 -2.2(6) . . . . ?
C14 C15 O6 Ni4 -179.8(3) . . . . ?
O12 Ni4 O6 C15 79.2(4) . . . . ?
O6 Ni4 O6 C15 -104.1(4) 6 . . . ?
O11 Ni4 O6 C15 -9.4(4) . . . . ?
O13 Ni4 O6 C15 167.5(4) . . . . ?
